data_7716367
loop_
_publ_author_name
'Behnia, Ava'
'Fard, Mahmood A.'
'Blacquiere, Johanna M.'
'Puddephatt, Richard J.'

_publ_section_title
;
 Hydroxopalladium(IV) complexes prepared using oxygen or hydrogen peroxide
 as oxidants.
;
_journal_issue 26
_journal_name_full 'Dalton transactions (Cambridge, England : 2003)'
_journal_page_first 10901
_journal_page_last 10911
_journal_paper_doi 10.1039/d4dt01202j
_journal_volume 53
_journal_year 2024
_chemical_absolute_configuration ad
_chemical_formula_sum 'C26 H33 Cl F6 N3 O P Pd'
_chemical_formula_weight 690.37
_space_group_crystal_system orthorhombic
_space_group_IT_number 19
_space_group_name_Hall 'P 2ac 2ab'
_space_group_name_H-M_alt 'P 21 21 21'
_atom_sites_solution_hydrogens geom
_atom_sites_solution_primary dual
_atom_sites_solution_secondary difmap
_audit_block_doi 10.5517/ccdc.csd.cc2jcqxk
_audit_creation_method SHELXL-2019/3
_audit_update_record
;
2024-02-23 deposited with the CCDC.	2024-06-13 downloaded from the CCDC.
;
_cell_angle_alpha 90
_cell_angle_beta 90
_cell_angle_gamma 90
_cell_formula_units_Z 4
_cell_length_a 10.359(4)
_cell_length_b 13.204(7)
_cell_length_c 20.622(9)
_cell_measurement_reflns_used 9576
_cell_measurement_temperature 110
_cell_measurement_theta_max 30.41
_cell_measurement_theta_min 2.20
_cell_volume 2821(2)
_computing_cell_refinement SAINT
_computing_data_collection Apex3
_computing_data_reduction SAINT
_computing_molecular_graphics Mercury
_computing_publication_material XRayStructureReports
_computing_structure_refinement SHELXL
_computing_structure_solution SHELXT
_diffrn_ambient_temperature 110
_diffrn_detector 'CCD plate'
_diffrn_detector_type 'Bruker Apex2'
_diffrn_measured_fraction_theta_full 0.998
_diffrn_measured_fraction_theta_max 0.887
_diffrn_measurement_device '\k-geometry diffractometer'
_diffrn_measurement_device_type 'Bruker Kappa Axis Apex2'
_diffrn_measurement_method '\f and \w scans'
_diffrn_radiation_type MoK\a
_diffrn_radiation_wavelength 0.71073
_diffrn_reflns_av_R_equivalents 0.0623
_diffrn_reflns_av_unetI/netI 0.0583
_diffrn_reflns_Laue_measured_fraction_full 0.998
_diffrn_reflns_Laue_measured_fraction_max 0.887
_diffrn_reflns_limit_h_max 14
_diffrn_reflns_limit_h_min -16
_diffrn_reflns_limit_k_max 19
_diffrn_reflns_limit_k_min -19
_diffrn_reflns_limit_l_max 29
_diffrn_reflns_limit_l_min -29
_diffrn_reflns_number 58116
_diffrn_reflns_point_group_measured_fraction_full 0.998
_diffrn_reflns_point_group_measured_fraction_max 0.876
_diffrn_reflns_theta_full 25.242
_diffrn_reflns_theta_max 33.309
_diffrn_reflns_theta_min 3.086
_diffrn_source 'sealed tube'
_exptl_absorpt_coefficient_mu 0.875
_exptl_absorpt_correction_T_max 1.0
_exptl_absorpt_correction_T_min 0.7355
_exptl_absorpt_correction_type multi-scan
_exptl_absorpt_process_details SADABS
_exptl_crystal_colour orange
_exptl_crystal_density_diffrn 1.626
_exptl_crystal_description block
_exptl_crystal_F_000 1400
_exptl_crystal_size_max 0.349
_exptl_crystal_size_mid 0.251
_exptl_crystal_size_min 0.180
_refine_diff_density_max 1.553
_refine_diff_density_min -2.232
_refine_diff_density_rms 0.114
_refine_ls_abs_structure_details
;
 Refined as an inversion twin.
;
_refine_ls_abs_structure_Flack 0.40(3)
_refine_ls_extinction_method none
_refine_ls_goodness_of_fit_ref 0.999
_refine_ls_hydrogen_treatment constr
_refine_ls_matrix_type full
_refine_ls_number_parameters 372
_refine_ls_number_reflns 9536
_refine_ls_number_restraints 429
_refine_ls_restrained_S_all 0.998
_refine_ls_R_factor_all 0.0505
_refine_ls_R_factor_gt 0.0422
_refine_ls_shift/su_max 0.002
_refine_ls_shift/su_mean 0.000
_refine_ls_structure_factor_coef Fsqd
_refine_ls_weighting_details 'w=1/[\s^2^(Fo^2^)+(0.0533P)^2^] where P=(Fo^2^+2Fc^2^)/3'
_refine_ls_weighting_scheme calc
_refine_ls_wR_factor_gt 0.0904
_refine_ls_wR_factor_ref 0.0938
_reflns_Friedel_coverage 0.789
_reflns_Friedel_fraction_full 1.000
_reflns_Friedel_fraction_max 0.863
_reflns_number_gt 8342
_reflns_number_total 9536
_reflns_threshold_expression 'I > 2\s(I)'
_cod_data_source_file d4dt01202j3.cif
_cod_data_source_block complex_7
_cod_depositor_comments 'Adding full bibliography for 7716365--7716367.cif.'
_cod_database_code 7716367
_shelx_space_group_comment
;
The symmetry employed for this shelxl refinement is uniquely defined
by the following loop, which should always be used as a source of
symmetry information in preference to the above space-group names.
They are only intended as comments.
;
_shelx_estimated_absorpt_t_min 0.750
_shelx_estimated_absorpt_t_max 0.858

loop_
_space_group_symop_operation_xyz
'x, y, z'
'-x+1/2, -y, z+1/2'
'-x, y+1/2, -z+1/2'
'x+1/2, -y+1/2, -z'

loop_
_atom_site_label
_atom_site_type_symbol
_atom_site_fract_x
_atom_site_fract_y
_atom_site_fract_z
_atom_site_U_iso_or_equiv
_atom_site_adp_type
_atom_site_occupancy
_atom_site_site_symmetry_order
_atom_site_calc_flag
_atom_site_refinement_flags_posn
_atom_site_refinement_flags_adp
_atom_site_refinement_flags_occupancy
_atom_site_disorder_assembly
_atom_site_disorder_group
Pd1 Pd 0.70018(2) 0.57141(2) 0.54552(2) 0.01574(7) Uani 1 1 d . . . . .
Cl1 Cl 0.91291(8) 0.61801(7) 0.55178(5) 0.02212(18) Uani 1 1 d . . . . .
O1 O 0.2282(2) 0.4415(2) 0.67336(13) 0.0245(6) Uani 1 1 d . . . . .
N1 N 0.6748(3) 0.6332(2) 0.44730(15) 0.0184(6) Uani 1 1 d . . . . .
N2 N 0.5021(3) 0.5315(3) 0.53061(15) 0.0185(6) Uani 1 1 d . . . . .
N3 N 0.7319(3) 0.4327(3) 0.49252(15) 0.0202(6) Uani 1 1 d . . . . .
C1 C 0.7145(4) 0.5071(3) 0.63619(17) 0.0202(7) Uani 1 1 d . . . . .
H1A H 0.645199 0.456040 0.641254 0.024 Uiso 1 1 calc R U . . .
H1B H 0.798298 0.471459 0.639645 0.024 Uiso 1 1 calc R U . . .
C2 C 0.7040(4) 0.5852(3) 0.69193(18) 0.0227(7) Uani 1 1 d . . . . .
C3 C 0.8376(4) 0.5997(4) 0.7243(2) 0.0287(9) Uani 1 1 d . . . . .
H3A H 0.866478 0.535159 0.742745 0.043 Uiso 1 1 calc R U . . .
H3B H 0.900036 0.622630 0.691740 0.043 Uiso 1 1 calc R U . . .
H3C H 0.830808 0.650391 0.758800 0.043 Uiso 1 1 calc R U . . .
C4 C 0.6091(4) 0.5455(4) 0.7429(2) 0.0310(10) Uani 1 1 d . . . . .
H4A H 0.640182 0.480658 0.759912 0.046 Uiso 1 1 calc R U . . .
H4B H 0.602245 0.594534 0.778431 0.046 Uiso 1 1 calc R U . . .
H4C H 0.524040 0.535991 0.722987 0.046 Uiso 1 1 calc R U . . .
C5 C 0.6613(3) 0.6853(3) 0.66383(19) 0.0200(7) Uani 1 1 d . . . . .
C6 C 0.6601(3) 0.6960(3) 0.59580(18) 0.0170(7) Uani 1 1 d . . . . .
C7 C 0.6336(3) 0.7879(3) 0.5665(2) 0.0199(7) Uani 1 1 d . . . . .
H7A H 0.634417 0.793545 0.520579 0.024 Uiso 1 1 calc R U . . .
C8 C 0.6059(4) 0.8715(3) 0.6043(2) 0.0257(8) Uani 1 1 d . . . . .
H8A H 0.588845 0.935031 0.584438 0.031 Uiso 1 1 calc R U . . .
C9 C 0.6031(4) 0.8628(3) 0.6719(2) 0.0298(9) Uani 1 1 d . . . . .
H9A H 0.583592 0.920115 0.697938 0.036 Uiso 1 1 calc R U . . .
C10 C 0.6290(4) 0.7695(3) 0.7009(2) 0.0278(9) Uani 1 1 d . . . . .
H10A H 0.624538 0.763397 0.746768 0.033 Uiso 1 1 calc R U . . .
C11 C 0.7667(4) 0.6631(3) 0.40561(19) 0.0223(8) Uani 1 1 d . . . . .
H11A H 0.853822 0.665932 0.419844 0.027 Uiso 1 1 calc R U . . .
C12 C 0.7376(4) 0.6901(3) 0.3424(2) 0.0256(8) Uani 1 1 d . . . . .
H12A H 0.803906 0.711707 0.313700 0.031 Uiso 1 1 calc R U . . .
C13 C 0.6107(4) 0.6851(3) 0.3215(2) 0.0278(9) Uani 1 1 d . . . . .
H13A H 0.588756 0.704384 0.278494 0.033 Uiso 1 1 calc R U . . .
C14 C 0.5160(4) 0.6518(3) 0.36389(19) 0.0261(9) Uani 1 1 d . . . . .
H14A H 0.428581 0.646626 0.350366 0.031 Uiso 1 1 calc R U . . .
C15 C 0.5523(4) 0.6261(3) 0.42702(18) 0.0198(7) Uani 1 1 d . . . . .
C16 C 0.4531(4) 0.5990(3) 0.47715(19) 0.0219(8) Uani 1 1 d . . . . .
H16A H 0.379974 0.564775 0.455355 0.026 Uiso 1 1 calc R U . . .
H16B H 0.419599 0.662280 0.496691 0.026 Uiso 1 1 calc R U . . .
C17 C 0.4139(3) 0.5442(3) 0.58806(18) 0.0212(8) Uani 1 1 d . . . . .
H17A H 0.423645 0.613999 0.604980 0.025 Uiso 1 1 calc R U . . .
H17B H 0.441704 0.497049 0.622644 0.025 Uiso 1 1 calc R U . . .
C18 C 0.2710(4) 0.5253(4) 0.5736(2) 0.0319(10) Uani 1 1 d . . . . .
H18A H 0.238569 0.578472 0.543912 0.038 Uiso 1 1 calc R U . . .
H18B H 0.261095 0.459034 0.551768 0.038 Uiso 1 1 calc R U . . .
C19 C 0.1922(4) 0.5261(3) 0.6355(2) 0.0310(9) Uani 1 1 d . . . . .
H19A H 0.208493 0.589427 0.659906 0.037 Uiso 1 1 calc R U . . .
H19B H 0.099008 0.522737 0.625071 0.037 Uiso 1 1 calc R U . . .
C20 C 0.1367(4) 0.4257(5) 0.7245(2) 0.0376(11) Uani 1 1 d . . . . .
H20A H 0.162781 0.366875 0.750346 0.056 Uiso 1 1 calc R U . . .
H20B H 0.133714 0.485875 0.752271 0.056 Uiso 1 1 calc R U . . .
H20C H 0.051117 0.413566 0.705823 0.056 Uiso 1 1 calc R U . . .
C21 C 0.5021(4) 0.4218(3) 0.5112(2) 0.0236(8) Uani 1 1 d . . . . .
H21A H 0.425752 0.409029 0.483477 0.028 Uiso 1 1 calc R U . . .
H21B H 0.492659 0.379942 0.550728 0.028 Uiso 1 1 calc R U . . .
C22 C 0.6211(4) 0.3876(3) 0.47525(19) 0.0223(8) Uani 1 1 d . . . . .
C23 C 0.6172(5) 0.3081(3) 0.4318(2) 0.0302(9) Uani 1 1 d . . . . .
H23A H 0.537620 0.277004 0.420350 0.036 Uiso 1 1 calc R U . . .
C24 C 0.7329(5) 0.2748(3) 0.4052(2) 0.0335(10) Uani 1 1 d . . . . .
H24A H 0.733145 0.220656 0.374854 0.040 Uiso 1 1 calc R U . . .
C25 C 0.8472(5) 0.3201(3) 0.4229(2) 0.0323(10) Uani 1 1 d . . . . .
H25A H 0.926973 0.297055 0.405637 0.039 Uiso 1 1 calc R U . . .
C26 C 0.8436(4) 0.4002(3) 0.4665(2) 0.0264(9) Uani 1 1 d . . . . .
H26A H 0.921875 0.432910 0.478268 0.032 Uiso 1 1 calc R U . . .
P1 P 1.23339(11) 0.31726(9) 0.36052(6) 0.0324(3) Uani 0.659(10) 1 d D . P A 1
F1 F 1.3455(7) 0.3993(5) 0.3671(7) 0.0457(13) Uani 0.659(10) 1 d D . P A 1
F2 F 1.1249(7) 0.2320(5) 0.3471(4) 0.0457(13) Uani 0.659(10) 1 d D . P A 1
F3 F 1.2256(7) 0.3438(5) 0.2827(2) 0.0664(18) Uani 0.659(10) 1 d D . P A 1
F4 F 1.3443(5) 0.2357(4) 0.3415(3) 0.0546(16) Uani 0.659(10) 1 d D . P A 1
F5 F 1.2456(8) 0.2879(5) 0.4311(2) 0.0664(18) Uani 0.659(10) 1 d D . P A 1
F6 F 1.1221(5) 0.3953(4) 0.3715(4) 0.0546(16) Uani 0.659(10) 1 d D . P A 1
P1' P 1.23339(11) 0.31726(9) 0.36052(6) 0.0324(3) Uani 0.341(10) 1 d D . P A 2
F1' F 1.3288(11) 0.4141(9) 0.3704(12) 0.0335(19) Uani 0.341(10) 1 d D . P A 2
F2' F 1.1283(11) 0.2273(9) 0.3703(6) 0.0335(19) Uani 0.341(10) 1 d D . P A 2
F3' F 1.1497(13) 0.3849(10) 0.3205(9) 0.088(5) Uani 0.341(10) 1 d D . P A 2
F4' F 1.3079(16) 0.2691(11) 0.3119(7) 0.098(5) Uani 0.341(10) 1 d D . P A 2
F5' F 1.3152(13) 0.2557(11) 0.4179(8) 0.088(5) Uani 0.341(10) 1 d D . P A 2
F6' F 1.1574(15) 0.3685(10) 0.4270(7) 0.098(5) Uani 0.341(10) 1 d D . P A 2

loop_
_atom_site_aniso_label
_atom_site_aniso_U_11
_atom_site_aniso_U_22
_atom_site_aniso_U_33
_atom_site_aniso_U_23
_atom_site_aniso_U_13
_atom_site_aniso_U_12
Pd1 0.01684(11) 0.01769(12) 0.01268(12) 0.00120(12) 0.00016(10) 0.00055(10)
Cl1 0.0173(3) 0.0293(5) 0.0198(5) 0.0033(4) -0.0007(3) -0.0008(3)
O1 0.0251(12) 0.0318(15) 0.0165(12) 0.0040(12) 0.0064(10) 0.0066(12)
N1 0.0209(13) 0.0190(14) 0.0152(15) 0.0007(13) 0.0009(11) -0.0010(11)
N2 0.0190(13) 0.0212(15) 0.0154(16) 0.0017(12) 0.0008(11) -0.0012(12)
N3 0.0259(14) 0.0184(15) 0.0164(14) 0.0015(13) 0.0011(11) 0.0024(13)
C1 0.0246(17) 0.0222(17) 0.0137(16) 0.0054(14) -0.0016(14) 0.0003(15)
C2 0.0257(16) 0.027(2) 0.0157(16) 0.0036(14) 0.0005(14) -0.0006(17)
C3 0.0281(18) 0.037(3) 0.021(2) 0.0002(17) -0.0070(16) 0.0016(17)
C4 0.037(2) 0.040(3) 0.0156(19) 0.0057(17) 0.0042(16) -0.0016(19)
C5 0.0188(15) 0.0241(19) 0.0169(18) 0.0007(15) -0.0003(13) -0.0003(14)
C6 0.0161(14) 0.0234(19) 0.0115(16) 0.0002(14) 0.0002(12) 0.0029(13)
C7 0.0186(15) 0.0206(18) 0.0206(18) 0.0025(14) -0.0032(13) -0.0014(14)
C8 0.0247(18) 0.020(2) 0.032(2) 0.0006(17) -0.0029(17) 0.0019(16)
C9 0.0293(19) 0.027(2) 0.033(2) -0.0102(18) -0.0006(18) 0.0064(18)
C10 0.0298(19) 0.035(2) 0.018(2) -0.0054(17) -0.0005(16) 0.0045(17)
C11 0.0247(17) 0.0242(19) 0.0179(18) 0.0006(15) 0.0029(14) 0.0002(15)
C12 0.0318(19) 0.027(2) 0.0177(18) 0.0018(16) 0.0048(15) 0.0005(16)
C13 0.038(2) 0.030(2) 0.0151(18) 0.0009(17) -0.0018(16) 0.0003(19)
C14 0.0298(18) 0.034(2) 0.0149(18) 0.0020(17) -0.0070(15) -0.0014(17)
C15 0.0230(16) 0.021(2) 0.0154(17) -0.0002(14) -0.0011(13) -0.0003(15)
C16 0.0213(16) 0.027(2) 0.0179(18) 0.0045(14) -0.0019(13) -0.0006(15)
C17 0.0205(16) 0.026(2) 0.0175(18) 0.0029(15) 0.0034(14) 0.0016(14)
C18 0.0204(18) 0.048(3) 0.027(2) 0.016(2) 0.0000(15) -0.0007(18)
C19 0.0218(17) 0.036(2) 0.035(2) 0.0135(19) 0.0088(18) 0.0069(18)
C20 0.038(2) 0.053(3) 0.022(2) 0.010(2) 0.0126(17) 0.009(2)
C21 0.0264(17) 0.0232(19) 0.0211(19) -0.0006(17) -0.0003(14) -0.0059(17)
C22 0.0307(18) 0.0183(18) 0.0177(18) 0.0039(14) -0.0011(14) 0.0020(15)
C23 0.042(2) 0.026(2) 0.022(2) -0.0004(17) -0.0060(17) -0.0003(19)
C24 0.056(3) 0.024(2) 0.020(2) -0.0023(17) 0.0000(19) 0.007(2)
C25 0.044(2) 0.026(2) 0.027(2) 0.0029(18) 0.0120(18) 0.0091(19)
C26 0.0312(18) 0.024(2) 0.024(2) 0.0021(15) 0.0037(15) 0.0045(15)
P1 0.0350(6) 0.0245(6) 0.0376(7) 0.0021(5) -0.0017(5) -0.0004(5)
F1 0.050(3) 0.028(2) 0.059(3) 0.002(2) -0.013(2) -0.0073(18)
F2 0.050(3) 0.028(2) 0.059(3) 0.002(2) -0.013(2) -0.0073(18)
F3 0.110(4) 0.069(3) 0.0198(17) 0.0133(17) -0.0052(19) -0.015(3)
F4 0.0435(18) 0.0310(19) 0.089(4) -0.003(2) 0.013(2) 0.0062(14)
F5 0.110(4) 0.069(3) 0.0198(17) 0.0133(17) -0.0052(19) -0.015(3)
F6 0.0435(18) 0.0310(19) 0.089(4) -0.003(2) 0.013(2) 0.0062(14)
P1' 0.0350(6) 0.0245(6) 0.0376(7) 0.0021(5) -0.0017(5) -0.0004(5)
F1' 0.038(4) 0.028(4) 0.034(4) 0.002(3) -0.007(3) 0.001(3)
F2' 0.038(4) 0.028(4) 0.034(4) 0.002(3) -0.007(3) 0.001(3)
F3' 0.080(7) 0.074(6) 0.110(9) 0.062(7) -0.054(7) -0.028(5)
F4' 0.127(9) 0.082(8) 0.084(7) -0.047(6) 0.068(7) -0.028(6)
F5' 0.080(7) 0.074(6) 0.110(9) 0.062(7) -0.054(7) -0.028(5)
F6' 0.127(9) 0.082(8) 0.084(7) -0.047(6) 0.068(7) -0.028(6)

loop_
_atom_type_symbol
_atom_type_description
_atom_type_scat_dispersion_real
_atom_type_scat_dispersion_imag
_atom_type_scat_source
C C 0.0033 0.0016 'International Tables Vol C Tables 4.2.6.8 and 6.1.1.4'
H H 0.0000 0.0000 'International Tables Vol C Tables 4.2.6.8 and 6.1.1.4'
N N 0.0061 0.0033 'International Tables Vol C Tables 4.2.6.8 and 6.1.1.4'
O O 0.0106 0.0060 'International Tables Vol C Tables 4.2.6.8 and 6.1.1.4'
Cl Cl 0.1484 0.1585 'International Tables Vol C Tables 4.2.6.8 and 6.1.1.4'
Pd Pd -0.9988 1.0072 'International Tables Vol C Tables 4.2.6.8 and 6.1.1.4'
F F 0.0171 0.0103 'International Tables Vol C Tables 4.2.6.8 and 6.1.1.4'
P P 0.1023 0.0942 'International Tables Vol C Tables 4.2.6.8 and 6.1.1.4'

loop_
_geom_angle_atom_site_label_1
_geom_angle_atom_site_label_2
_geom_angle_atom_site_label_3
_geom_angle
_geom_angle_site_symmetry_1
_geom_angle_site_symmetry_3
_geom_angle_publ_flag
C6 Pd1 C1 83.27(15) . . ?
C6 Pd1 N2 94.50(13) . . ?
C1 Pd1 N2 95.61(13) . . ?
C6 Pd1 N3 176.42(13) . . ?
C1 Pd1 N3 95.67(14) . . ?
N2 Pd1 N3 82.19(12) . . ?
C6 Pd1 N1 98.54(14) . . ?
C1 Pd1 N1 176.30(13) . . ?
N2 Pd1 N1 81.05(11) . . ?
N3 Pd1 N1 82.33(12) . . ?
C6 Pd1 Cl1 87.10(10) . . ?
C1 Pd1 Cl1 89.45(11) . . ?
N2 Pd1 Cl1 174.83(9) . . ?
N3 Pd1 Cl1 96.32(9) . . ?
N1 Pd1 Cl1 93.86(8) . . ?
C19 O1 C20 110.3(3) . . ?
C15 N1 C11 119.5(3) . . ?
C15 N1 Pd1 112.0(2) . . ?
C11 N1 Pd1 127.9(2) . . ?
C21 N2 C17 108.5(3) . . ?
C21 N2 C16 112.0(3) . . ?
C17 N2 C16 107.7(3) . . ?
C21 N2 Pd1 106.0(2) . . ?
C17 N2 Pd1 116.2(2) . . ?
C16 N2 Pd1 106.4(2) . . ?
C22 N3 C26 119.3(3) . . ?
C22 N3 Pd1 112.4(2) . . ?
C26 N3 Pd1 127.1(3) . . ?
C2 C1 Pd1 113.2(2) . . ?
C2 C1 H1A 108.9 . . ?
Pd1 C1 H1A 108.9 . . ?
C2 C1 H1B 108.9 . . ?
Pd1 C1 H1B 108.9 . . ?
H1A C1 H1B 107.7 . . ?
C5 C2 C4 112.0(3) . . ?
C5 C2 C3 108.6(3) . . ?
C4 C2 C3 108.7(3) . . ?
C5 C2 C1 108.6(3) . . ?
C4 C2 C1 109.0(3) . . ?
C3 C2 C1 109.8(3) . . ?
C2 C3 H3A 109.5 . . ?
C2 C3 H3B 109.5 . . ?
H3A C3 H3B 109.5 . . ?
C2 C3 H3C 109.5 . . ?
H3A C3 H3C 109.5 . . ?
H3B C3 H3C 109.5 . . ?
C2 C4 H4A 109.5 . . ?
C2 C4 H4B 109.5 . . ?
H4A C4 H4B 109.5 . . ?
C2 C4 H4C 109.5 . . ?
H4A C4 H4C 109.5 . . ?
H4B C4 H4C 109.5 . . ?
C10 C5 C6 117.7(4) . . ?
C10 C5 C2 124.0(4) . . ?
C6 C5 C2 118.2(3) . . ?
C7 C6 C5 121.6(4) . . ?
C7 C6 Pd1 122.7(3) . . ?
C5 C6 Pd1 115.7(3) . . ?
C8 C7 C6 119.7(4) . . ?
C8 C7 H7A 120.1 . . ?
C6 C7 H7A 120.1 . . ?
C7 C8 C9 120.0(4) . . ?
C7 C8 H8A 120.0 . . ?
C9 C8 H8A 120.0 . . ?
C10 C9 C8 119.8(4) . . ?
C10 C9 H9A 120.1 . . ?
C8 C9 H9A 120.1 . . ?
C5 C10 C9 121.1(4) . . ?
C5 C10 H10A 119.5 . . ?
C9 C10 H10A 119.5 . . ?
N1 C11 C12 121.7(4) . . ?
N1 C11 H11A 119.2 . . ?
C12 C11 H11A 119.2 . . ?
C11 C12 C13 119.1(4) . . ?
C11 C12 H12A 120.4 . . ?
C13 C12 H12A 120.4 . . ?
C12 C13 C14 119.4(4) . . ?
C12 C13 H13A 120.3 . . ?
C14 C13 H13A 120.3 . . ?
C13 C14 C15 118.4(4) . . ?
C13 C14 H14A 120.8 . . ?
C15 C14 H14A 120.8 . . ?
N1 C15 C14 121.9(4) . . ?
N1 C15 C16 116.8(3) . . ?
C14 C15 C16 121.0(3) . . ?
C15 C16 N2 114.5(3) . . ?
C15 C16 H16A 108.6 . . ?
N2 C16 H16A 108.6 . . ?
C15 C16 H16B 108.6 . . ?
N2 C16 H16B 108.6 . . ?
H16A C16 H16B 107.6 . . ?
N2 C17 C18 114.6(3) . . ?
N2 C17 H17A 108.6 . . ?
C18 C17 H17A 108.6 . . ?
N2 C17 H17B 108.6 . . ?
C18 C17 H17B 108.6 . . ?
H17A C17 H17B 107.6 . . ?
C19 C18 C17 110.9(4) . . ?
C19 C18 H18A 109.5 . . ?
C17 C18 H18A 109.5 . . ?
C19 C18 H18B 109.5 . . ?
C17 C18 H18B 109.5 . . ?
H18A C18 H18B 108.1 . . ?
O1 C19 C18 108.5(3) . . ?
O1 C19 H19A 110.0 . . ?
C18 C19 H19A 110.0 . . ?
O1 C19 H19B 110.0 . . ?
C18 C19 H19B 110.0 . . ?
H19A C19 H19B 108.4 . . ?
O1 C20 H20A 109.5 . . ?
O1 C20 H20B 109.5 . . ?
H20A C20 H20B 109.5 . . ?
O1 C20 H20C 109.5 . . ?
H20A C20 H20C 109.5 . . ?
H20B C20 H20C 109.5 . . ?
N2 C21 C22 114.8(3) . . ?
N2 C21 H21A 108.6 . . ?
C22 C21 H21A 108.6 . . ?
N2 C21 H21B 108.6 . . ?
C22 C21 H21B 108.6 . . ?
H21A C21 H21B 107.5 . . ?
N3 C22 C23 122.3(4) . . ?
N3 C22 C21 115.9(3) . . ?
C23 C22 C21 121.5(4) . . ?
C22 C23 C24 118.1(4) . . ?
C22 C23 H23A 120.9 . . ?
C24 C23 H23A 120.9 . . ?
C25 C24 C23 120.0(4) . . ?
C25 C24 H24A 120.0 . . ?
C23 C24 H24A 120.0 . . ?
C24 C25 C26 118.7(4) . . ?
C24 C25 H25A 120.7 . . ?
C26 C25 H25A 120.7 . . ?
N3 C26 C25 121.6(4) . . ?
N3 C26 H26A 119.2 . . ?
C25 C26 H26A 119.2 . . ?
F5 P1 F6 95.3(4) . . ?
F5 P1 F1 91.8(6) . . ?
F6 P1 F1 94.4(3) . . ?
F5 P1 F2 92.6(3) . . ?
F6 P1 F2 88.4(4) . . ?
F1 P1 F2 174.6(7) . . ?
F5 P1 F4 90.2(4) . . ?
F6 P1 F4 174.2(4) . . ?
F1 P1 F4 87.5(3) . . ?
F2 P1 F4 89.3(4) . . ?
F5 P1 F3 176.7(4) . . ?
F6 P1 F3 88.0(4) . . ?
F1 P1 F3 88.5(6) . . ?
F2 P1 F3 86.9(3) . . ?
F4 P1 F3 86.6(3) . . ?
F4' P1' F3' 101.2(10) . . ?
F4' P1' F2' 97.2(7) . . ?
F3' P1' F2' 96.7(6) . . ?
F4' P1' F1' 96.3(8) . . ?
F3' P1' F1' 87.2(8) . . ?
F2' P1' F1' 164.9(11) . . ?
F4' P1' F5' 90.4(9) . . ?
F3' P1' F5' 168.2(10) . . ?
F2' P1' F5' 84.1(6) . . ?
F1' P1' F5' 89.2(8) . . ?
F4' P1' F6' 172.2(10) . . ?
F3' P1' F6' 86.5(9) . . ?
F2' P1' F6' 83.2(6) . . ?
F1' P1' F6' 82.5(8) . . ?
F5' P1' F6' 81.9(9) . . ?

loop_
_geom_bond_atom_site_label_1
_geom_bond_atom_site_label_2
_geom_bond_distance
_geom_bond_site_symmetry_2
_geom_bond_publ_flag
Pd1 C6 1.988(4) . ?
Pd1 C1 2.059(4) . ?
Pd1 N2 2.140(3) . ?
Pd1 N3 2.158(3) . ?
Pd1 N1 2.199(3) . ?
Pd1 Cl1 2.2916(12) . ?
O1 C19 1.414(5) . ?
O1 C20 1.433(5) . ?
N1 C15 1.340(5) . ?
N1 C11 1.342(5) . ?
N2 C21 1.502(5) . ?
N2 C17 1.506(5) . ?
N2 C16 1.507(5) . ?
N3 C22 1.341(5) . ?
N3 C26 1.345(5) . ?
C1 C2 1.548(5) . ?
C1 H1A 0.9900 . ?
C1 H1B 0.9900 . ?
C2 C5 1.509(5) . ?
C2 C4 1.532(5) . ?
C2 C3 1.548(5) . ?
C3 H3A 0.9800 . ?
C3 H3B 0.9800 . ?
C3 H3C 0.9800 . ?
C4 H4A 0.9800 . ?
C4 H4B 0.9800 . ?
C4 H4C 0.9800 . ?
C5 C10 1.390(6) . ?
C5 C6 1.410(5) . ?
C6 C7 1.383(5) . ?
C7 C8 1.382(6) . ?
C7 H7A 0.9500 . ?
C8 C9 1.398(6) . ?
C8 H8A 0.9500 . ?
C9 C10 1.396(6) . ?
C9 H9A 0.9500 . ?
C10 H10A 0.9500 . ?
C11 C12 1.385(6) . ?
C11 H11A 0.9500 . ?
C12 C13 1.385(6) . ?
C12 H12A 0.9500 . ?
C13 C14 1.386(6) . ?
C13 H13A 0.9500 . ?
C14 C15 1.397(5) . ?
C14 H14A 0.9500 . ?
C15 C16 1.501(5) . ?
C16 H16A 0.9900 . ?
C16 H16B 0.9900 . ?
C17 C18 1.530(5) . ?
C17 H17A 0.9900 . ?
C17 H17B 0.9900 . ?
C18 C19 1.515(6) . ?
C18 H18A 0.9900 . ?
C18 H18B 0.9900 . ?
C19 H19A 0.9900 . ?
C19 H19B 0.9900 . ?
C20 H20A 0.9800 . ?
C20 H20B 0.9800 . ?
C20 H20C 0.9800 . ?
C21 C22 1.507(6) . ?
C21 H21A 0.9900 . ?
C21 H21B 0.9900 . ?
C22 C23 1.382(6) . ?
C23 C24 1.389(7) . ?
C23 H23A 0.9500 . ?
C24 C25 1.376(7) . ?
C24 H24A 0.9500 . ?
C25 C26 1.389(6) . ?
C25 H25A 0.9500 . ?
C26 H26A 0.9500 . ?
P1 F5 1.511(5) . ?
P1 F6 1.563(5) . ?
P1 F1 1.594(7) . ?
P1 F2 1.615(5) . ?
P1 F4 1.622(5) . ?
P1 F3 1.646(5) . ?
P1' F4' 1.416(10) . ?
P1' F3' 1.494(9) . ?
P1' F2' 1.624(9) . ?
P1' F1' 1.629(11) . ?
P1' F5' 1.667(10) . ?
P1' F6' 1.719(10) . ?

loop_
_geom_hbond_atom_site_label_D
_geom_hbond_atom_site_label_H
_geom_hbond_atom_site_label_A
_geom_hbond_distance_DH
_geom_hbond_distance_HA
_geom_hbond_distance_DA
_geom_hbond_angle_DHA
_geom_hbond_site_symmetry_A
_geom_hbond_publ_flag
C11 H11A Cl1 0.95 2.86 3.426(4) 119.3 . yes
C19 H19B Cl1 0.99 2.75 3.581(4) 141.4 1_455 yes
C21 H21B F2'^b 0.99 2.57 3.400(11) 140.7 4_456 yes
C21 H21A F1^a 0.99 2.54 3.399(14) 144.5 1_455 yes
C21 H21A F1'^b 0.99 2.54 3.41(2) 147.3 1_455 yes
C23 H23A F4^a 0.95 2.64 3.517(7) 154.3 1_455 yes
C23 H23A F5'^b 0.95 2.32 3.216(14) 156.7 1_455 yes
C25 H25A F2^a 0.95 2.53 3.475(9) 173.1 . yes
C25 H25A F6^a 0.95 2.50 3.197(7) 129.9 . yes
C25 H25A F2'^b 0.95 2.39 3.340(15) 174.5 . yes
C25 H25A F6'^b 0.95 2.60 3.277(16) 128.2 . yes
C26 H26A Cl1 0.95 2.88 3.446(5) 119.5 . yes

loop_
_geom_torsion_atom_site_label_1
_geom_torsion_atom_site_label_2
_geom_torsion_atom_site_label_3
_geom_torsion_atom_site_label_4
_geom_torsion
_geom_torsion_site_symmetry_1
_geom_torsion_site_symmetry_2
_geom_torsion_site_symmetry_3
_geom_torsion_site_symmetry_4
_geom_torsion_publ_flag
Pd1 C1 C2 C5 10.4(4) . . . . ?
Pd1 C1 C2 C4 132.7(3) . . . . ?
Pd1 C1 C2 C3 -108.3(3) . . . . ?
C4 C2 C5 C10 52.5(5) . . . . ?
C3 C2 C5 C10 -67.6(5) . . . . ?
C1 C2 C5 C10 173.0(4) . . . . ?
C4 C2 C5 C6 -130.8(4) . . . . ?
C3 C2 C5 C6 109.1(4) . . . . ?
C1 C2 C5 C6 -10.3(4) . . . . ?
C10 C5 C6 C7 2.9(5) . . . . ?
C2 C5 C6 C7 -174.0(3) . . . . ?
C10 C5 C6 Pd1 -177.6(3) . . . . ?
C2 C5 C6 Pd1 5.5(4) . . . . ?
C5 C6 C7 C8 -0.8(6) . . . . ?
Pd1 C6 C7 C8 179.7(3) . . . . ?
C6 C7 C8 C9 -0.8(6) . . . . ?
C7 C8 C9 C10 0.4(6) . . . . ?
C6 C5 C10 C9 -3.4(6) . . . . ?
C2 C5 C10 C9 173.3(4) . . . . ?
C8 C9 C10 C5 1.8(6) . . . . ?
C15 N1 C11 C12 2.0(6) . . . . ?
Pd1 N1 C11 C12 172.7(3) . . . . ?
N1 C11 C12 C13 -0.6(6) . . . . ?
C11 C12 C13 C14 -1.0(6) . . . . ?
C12 C13 C14 C15 1.2(7) . . . . ?
C11 N1 C15 C14 -1.9(6) . . . . ?
Pd1 N1 C15 C14 -173.9(3) . . . . ?
C11 N1 C15 C16 -175.9(3) . . . . ?
Pd1 N1 C15 C16 12.0(4) . . . . ?
C13 C14 C15 N1 0.3(6) . . . . ?
C13 C14 C15 C16 174.1(4) . . . . ?
N1 C15 C16 N2 -31.5(5) . . . . ?
C14 C15 C16 N2 154.4(4) . . . . ?
C21 N2 C16 C15 -82.5(4) . . . . ?
C17 N2 C16 C15 158.2(3) . . . . ?
Pd1 N2 C16 C15 32.9(4) . . . . ?
C21 N2 C17 C18 -66.7(4) . . . . ?
C16 N2 C17 C18 54.8(4) . . . . ?
Pd1 N2 C17 C18 174.0(3) . . . . ?
N2 C17 C18 C19 172.5(3) . . . . ?
C20 O1 C19 C18 -166.6(4) . . . . ?
C17 C18 C19 O1 -66.9(5) . . . . ?
C17 N2 C21 C22 -155.5(3) . . . . ?
C16 N2 C21 C22 85.6(4) . . . . ?
Pd1 N2 C21 C22 -30.1(4) . . . . ?
C26 N3 C22 C23 0.5(6) . . . . ?
Pd1 N3 C22 C23 168.6(3) . . . . ?
C26 N3 C22 C21 174.5(4) . . . . ?
Pd1 N3 C22 C21 -17.4(4) . . . . ?
N2 C21 C22 N3 33.4(5) . . . . ?
N2 C21 C22 C23 -152.5(4) . . . . ?
N3 C22 C23 C24 -0.3(6) . . . . ?
C21 C22 C23 C24 -174.0(4) . . . . ?
C22 C23 C24 C25 0.7(6) . . . . ?
C23 C24 C25 C26 -1.2(7) . . . . ?
C22 N3 C26 C25 -1.0(6) . . . . ?
Pd1 N3 C26 C25 -167.2(3) . . . . ?
C24 C25 C26 N3 1.3(7) . . . . ?
